data_4506635
loop_
_publ_author_name
'Johmoto, Kohei'
'Sekine, Akiko'
'Uekusa, Hidehiro'

_publ_section_title
;
 Photochromism Control of Salicylideneaniline Derivatives by Acid--Base
 Co-Crystallization
;
_journal_issue 10
_journal_name_full 'Crystal Growth &amp; Design'
_journal_page_first 4779
_journal_paper_doi 10.1021/cg300454q
_journal_volume 12
_journal_year 2012
_chemical_formula_moiety 'C14 H11 N O3, 0.5(C10 H8 N2)'
_chemical_formula_sum 'C19 H15 N2 O3'
_chemical_formula_weight 319.33
_chemical_name_systematic
; 
 ? 
;
_space_group_IT_number 14
_symmetry_cell_setting monoclinic
_symmetry_space_group_name_Hall '-P 2ybc'
_symmetry_space_group_name_H-M 'P 1 21/c 1'
_atom_sites_solution_hydrogens geom
_atom_sites_solution_primary direct
_atom_sites_solution_secondary difmap
_audit_creation_method SHELXL-97
_cell_angle_alpha 90.00
_cell_angle_beta 93.712(7)
_cell_angle_gamma 90.00
_cell_formula_units_Z 4
_cell_length_a 4.4760(5)
_cell_length_b 13.4666(14)
_cell_length_c 26.426(3)
_cell_measurement_reflns_used 12119
_cell_measurement_temperature 293(2)
_cell_measurement_theta_max 27.53
_cell_measurement_theta_min 3.02
_cell_volume 1589.5(3)
_computing_cell_refinement 'CrystalClear SM Expert version2.0'
_computing_data_collection 'CrystalClear SM Expert version2.0'
_computing_data_reduction 'CrystalClear SM Expert version2.0'
_computing_molecular_graphics 'ORTEP-3 (Farrugia, 2008)'
_computing_publication_material 'SHELXL-97 (Sheldrick, 1997)'
_computing_structure_refinement 'SHELXL-97 (Sheldrick, 1997)'
_computing_structure_solution 'SHELXS-97 (Sheldrick, 1990)'
_diffrn_ambient_temperature 293(2)
_diffrn_measured_fraction_theta_full 0.999
_diffrn_measured_fraction_theta_max 0.999
_diffrn_measurement_device_type 'Rigaku XtaLAB mini CCD Area Detector System'
_diffrn_measurement_method '\w scan'
_diffrn_radiation_monochromator graphite
_diffrn_radiation_source 'fine-focus sealed tube'
_diffrn_radiation_type MoK\a
_diffrn_radiation_wavelength 0.71073
_diffrn_reflns_av_R_equivalents 0.0423
_diffrn_reflns_av_sigmaI/netI 0.0341
_diffrn_reflns_limit_h_max 5
_diffrn_reflns_limit_h_min -5
_diffrn_reflns_limit_k_max 17
_diffrn_reflns_limit_k_min -17
_diffrn_reflns_limit_l_max 34
_diffrn_reflns_limit_l_min -34
_diffrn_reflns_number 15685
_diffrn_reflns_theta_full 27.54
_diffrn_reflns_theta_max 27.54
_diffrn_reflns_theta_min 1.54
_exptl_absorpt_coefficient_mu 0.092
_exptl_absorpt_correction_T_max 0.9864
_exptl_absorpt_correction_T_min 0.9634
_exptl_absorpt_correction_type multi-scan
_exptl_absorpt_process_details 'Absorption was corrected by ABSCOR'
_exptl_crystal_colour colorless
_exptl_crystal_density_diffrn 1.334
_exptl_crystal_density_method 'not measured'
_exptl_crystal_description prism
_exptl_crystal_F_000 668
_exptl_crystal_size_max 0.41
_exptl_crystal_size_mid 0.30
_exptl_crystal_size_min 0.15
_refine_diff_density_max 0.202
_refine_diff_density_min -0.206
_refine_diff_density_rms 0.057
_refine_ls_extinction_method none
_refine_ls_goodness_of_fit_ref 1.140
_refine_ls_hydrogen_treatment mixed
_refine_ls_matrix_type full
_refine_ls_number_parameters 243
_refine_ls_number_reflns 3656
_refine_ls_number_restraints 0
_refine_ls_restrained_S_all 1.140
_refine_ls_R_factor_all 0.0766
_refine_ls_R_factor_gt 0.0545
_refine_ls_shift/su_max 0.000
_refine_ls_shift/su_mean 0.000
_refine_ls_structure_factor_coef Fsqd
_refine_ls_weighting_details 'calc w=1/[\s^2^(Fo^2^)+(0.0864P)^2^+0.1106P] where P=(Fo^2^+2Fc^2^)/3'
_refine_ls_weighting_scheme calc
_refine_ls_wR_factor_gt 0.1459
_refine_ls_wR_factor_ref 0.1775
_reflns_number_gt 2713
_reflns_number_total 3656
_reflns_threshold_expression >2sigma(I)
_cod_data_source_file cg300454q_si_002.cif
_cod_data_source_block 1d
_cod_original_sg_symbol_H-M P21/c
_cod_database_code 4506635

loop_
_symmetry_equiv_pos_as_xyz
'x, y, z'
'-x, y+1/2, -z+1/2'
'-x, -y, -z'
'x, -y-1/2, z-1/2'

loop_
_atom_site_label
_atom_site_type_symbol
_atom_site_fract_x
_atom_site_fract_y
_atom_site_fract_z
_atom_site_U_iso_or_equiv
_atom_site_adp_type
_atom_site_occupancy
_atom_site_symmetry_multiplicity
_atom_site_calc_flag
_atom_site_refinement_flags
_atom_site_disorder_assembly
_atom_site_disorder_group
O1 O 0.6139(4) 0.24570(10) 0.07653(5) 0.0626(4) Uani 1 1 d . . .
H1O H 0.497(6) 0.2592(17) 0.1006(9) 0.075 Uiso 1 1 d . . .
O2 O -0.3022(4) 0.12112(10) 0.30619(6) 0.0726(5) Uani 1 1 d . . .
O3 O -0.4192(4) 0.26465(10) 0.34134(5) 0.0600(4) Uani 1 1 d . . .
H101 H -0.505(6) 0.2254(18) 0.3640(10) 0.090 Uiso 1 1 d . . .
N1 N 0.3369(3) 0.23315(10) 0.15979(5) 0.0419(4) Uani 1 1 d . . .
C1 C 0.6595(4) 0.10518(12) 0.13268(6) 0.0397(4) Uani 1 1 d . . .
C2 C 0.7287(4) 0.15518(13) 0.08803(7) 0.0455(4) Uani 1 1 d . . .
C3 C 0.9214(5) 0.11137(15) 0.05568(7) 0.0558(5) Uani 1 1 d . . .
H3A H 0.9669 0.1441 0.0262 0.067 Uiso 1 1 calc R . .
C4 C 1.0456(5) 0.02040(15) 0.06673(7) 0.0559(5) Uani 1 1 d . . .
H4 H 1.1763 -0.0077 0.0448 0.067 Uiso 1 1 calc R . .
C5 C 0.9791(4) -0.03015(15) 0.11004(8) 0.0547(5) Uani 1 1 d . . .
H5 H 1.0619 -0.0923 0.1172 0.066 Uiso 1 1 calc R . .
C6 C 0.7881(4) 0.01282(14) 0.14261(7) 0.0484(4) Uani 1 1 d . . .
H6 H 0.7444 -0.0209 0.1719 0.058 Uiso 1 1 calc R . .
C7 C 0.4625(4) 0.14864(13) 0.16802(7) 0.0413(4) Uani 1 1 d . . .
H7C H 0.441(4) 0.1061(13) 0.1985(7) 0.050 Uiso 1 1 d . . .
C8 C 0.1479(4) 0.27546(12) 0.19516(6) 0.0395(4) Uani 1 1 d . . .
C9 C 0.0232(4) 0.22312(12) 0.23395(6) 0.0401(4) Uani 1 1 d . . .
H9 H 0.0626 0.1557 0.2379 0.048 Uiso 1 1 calc R . .
C10 C -0.1595(4) 0.27076(12) 0.26675(6) 0.0406(4) Uani 1 1 d . . .
C11 C -0.2196(4) 0.37109(13) 0.26089(7) 0.0483(4) Uani 1 1 d . . .
H11 H -0.3399 0.4033 0.2831 0.058 Uiso 1 1 calc R . .
C12 C -0.1007(5) 0.42325(13) 0.22196(8) 0.0556(5) Uani 1 1 d . . .
H12 H -0.1435 0.4904 0.2177 0.067 Uiso 1 1 calc R . .
C13 C 0.0816(4) 0.37573(13) 0.18941(7) 0.0490(5) Uani 1 1 d . . .
H13 H 0.1610 0.4113 0.1633 0.059 Uiso 1 1 calc R . .
C14 C -0.2972(4) 0.21067(13) 0.30677(7) 0.0466(4) Uani 1 1 d . . .
N2 N 0.3265(4) 0.34501(13) -0.08979(6) 0.0612(5) Uani 1 1 d . . .
C17 C 0.0684(4) 0.46771(13) -0.01884(6) 0.0472(4) Uani 1 1 d . . .
C15A C 0.3357(16) 0.4442(3) -0.09361(19) 0.0531(10) Uani 0.755(15) 1 d P A 1
H15A H 0.4305 0.4719 -0.1205 0.064 Uiso 0.755(15) 1 calc PR A 1
C16A C 0.2127(15) 0.5067(3) -0.05991(19) 0.0507(10) Uani 0.755(15) 1 d P A 1
H16A H 0.2249 0.5751 -0.0642 0.061 Uiso 0.755(15) 1 calc PR A 1
C18A C 0.051(2) 0.3650(3) -0.0162(2) 0.0694(18) Uani 0.755(15) 1 d P A 1
H18A H -0.0460 0.3351 0.0099 0.083 Uiso 0.755(15) 1 calc PR A 1
C19A C 0.179(2) 0.3073(3) -0.0521(2) 0.075(2) Uani 0.755(15) 1 d P A 1
H19A H 0.1606 0.2387 -0.0499 0.090 Uiso 0.755(15) 1 calc PR A 1
C15B C 0.250(4) 0.4334(13) -0.0993(6) 0.053(4) Uiso 0.245(15) 1 d P A 2
H15B H 0.2788 0.4574 -0.1316 0.063 Uiso 0.245(15) 1 calc PR A 2
C16B C 0.125(3) 0.4991(12) -0.0646(6) 0.046(3) Uiso 0.245(15) 1 d P A 2
H16B H 0.0820 0.5643 -0.0740 0.055 Uiso 0.245(15) 1 calc PR A 2
C18B C 0.166(3) 0.3711(11) -0.0056(5) 0.053(3) Uiso 0.245(15) 1 d P A 2
H18B H 0.1406 0.3459 0.0266 0.063 Uiso 0.245(15) 1 calc PR A 2
C19B C 0.298(3) 0.3147(11) -0.0413(5) 0.055(3) Uiso 0.245(15) 1 d P A 2
H19B H 0.3730 0.2526 -0.0317 0.066 Uiso 0.245(15) 1 calc PR A 2

loop_
_atom_site_aniso_label
_atom_site_aniso_U_11
_atom_site_aniso_U_22
_atom_site_aniso_U_33
_atom_site_aniso_U_23
_atom_site_aniso_U_13
_atom_site_aniso_U_12
O1 0.0842(11) 0.0512(8) 0.0552(8) 0.0148(6) 0.0259(8) 0.0095(7)
O2 0.1067(13) 0.0400(8) 0.0767(10) 0.0019(6) 0.0496(9) 0.0020(7)
O3 0.0841(10) 0.0473(8) 0.0522(8) -0.0080(6) 0.0316(7) -0.0068(7)
N1 0.0410(8) 0.0425(8) 0.0427(8) 0.0011(6) 0.0070(6) -0.0032(6)
C1 0.0376(8) 0.0420(9) 0.0398(9) 0.0010(7) 0.0039(7) -0.0048(7)
C2 0.0520(10) 0.0426(9) 0.0423(9) 0.0021(7) 0.0066(8) -0.0039(8)
C3 0.0675(13) 0.0607(12) 0.0408(10) 0.0001(8) 0.0158(9) -0.0039(10)
C4 0.0567(11) 0.0629(12) 0.0490(10) -0.0148(9) 0.0096(9) 0.0022(9)
C5 0.0559(11) 0.0485(10) 0.0598(12) -0.0029(9) 0.0042(9) 0.0063(9)
C6 0.0481(10) 0.0484(10) 0.0491(10) 0.0059(8) 0.0072(8) 0.0002(8)
C7 0.0391(9) 0.0442(9) 0.0409(9) 0.0037(7) 0.0057(7) -0.0039(7)
C8 0.0391(8) 0.0395(8) 0.0398(9) -0.0018(7) 0.0026(7) -0.0045(7)
C9 0.0428(9) 0.0351(8) 0.0427(9) 0.0004(7) 0.0049(7) -0.0006(7)
C10 0.0418(9) 0.0405(9) 0.0398(9) -0.0042(7) 0.0053(7) -0.0040(7)
C11 0.0539(10) 0.0401(9) 0.0516(10) -0.0081(8) 0.0096(8) -0.0002(8)
C12 0.0692(13) 0.0339(9) 0.0648(12) 0.0006(8) 0.0117(10) 0.0011(8)
C13 0.0559(11) 0.0426(9) 0.0492(10) 0.0060(8) 0.0094(9) -0.0052(8)
C14 0.0531(10) 0.0421(9) 0.0456(9) -0.0033(7) 0.0121(8) -0.0007(8)
N2 0.0816(13) 0.0532(10) 0.0515(10) 0.0022(7) 0.0245(9) 0.0047(9)
C17 0.0564(11) 0.0458(10) 0.0399(9) 0.0030(8) 0.0089(8) 0.0001(8)
C15A 0.063(3) 0.0520(19) 0.0464(19) 0.0053(13) 0.021(2) -0.0071(19)
C16A 0.059(3) 0.0431(16) 0.052(2) 0.0067(12) 0.019(2) -0.0048(18)
C18A 0.106(5) 0.0475(17) 0.060(2) 0.0037(15) 0.043(3) -0.008(2)
C19A 0.118(5) 0.0434(16) 0.069(3) -0.0014(16) 0.045(3) -0.007(2)

loop_
_atom_type_symbol
_atom_type_description
_atom_type_scat_dispersion_real
_atom_type_scat_dispersion_imag
_atom_type_scat_source
C C 0.0033 0.0016 'International Tables Vol C Tables 4.2.6.8 and 6.1.1.4'
H H 0.0000 0.0000 'International Tables Vol C Tables 4.2.6.8 and 6.1.1.4'
N N 0.0061 0.0033 'International Tables Vol C Tables 4.2.6.8 and 6.1.1.4'
O O 0.0106 0.0060 'International Tables Vol C Tables 4.2.6.8 and 6.1.1.4'

loop_
_geom_angle_atom_site_label_1
_geom_angle_atom_site_label_2
_geom_angle_atom_site_label_3
_geom_angle
_geom_angle_site_symmetry_3
C2 O1 H1O 105.3(16) .
C14 O3 H101 110.6(15) .
C7 N1 C8 121.19(15) .
C6 C1 C2 118.36(16) .
C6 C1 C7 120.16(15) .
C2 C1 C7 121.48(15) .
O1 C2 C3 119.26(16) .
O1 C2 C1 121.24(16) .
C3 C2 C1 119.50(17) .
C4 C3 C2 120.67(17) .
C4 C3 H3A 119.7 .
C2 C3 H3A 119.7 .
C3 C4 C5 120.76(18) .
C3 C4 H4 119.6 .
C5 C4 H4 119.6 .
C6 C5 C4 119.09(18) .
C6 C5 H5 120.5 .
C4 C5 H5 120.5 .
C5 C6 C1 121.62(17) .
C5 C6 H6 119.2 .
C1 C6 H6 119.2 .
N1 C7 C1 121.86(16) .
N1 C7 H7C 125.7(11) .
C1 C7 H7C 112.5(10) .
C13 C8 C9 118.71(16) .
C13 C8 N1 116.77(15) .
C9 C8 N1 124.51(15) .
C10 C9 C8 120.49(16) .
C10 C9 H9 119.8 .
C8 C9 H9 119.8 .
C11 C10 C9 119.97(16) .
C11 C10 C14 121.42(16) .
C9 C10 C14 118.57(15) .
C12 C11 C10 119.91(17) .
C12 C11 H11 120.0 .
C10 C11 H11 120.0 .
C11 C12 C13 120.02(17) .
C11 C12 H12 120.0 .
C13 C12 H12 120.0 .
C12 C13 C8 120.88(17) .
C12 C13 H13 119.6 .
C8 C13 H13 119.6 .
O2 C14 O3 123.62(17) .
O2 C14 C10 122.70(16) .
O3 C14 C10 113.64(15) .
C15B N2 C19A 111.6(8) .
C15B N2 C15A 18.5(7) .
C19A N2 C15A 117.1(3) .
C15B N2 C19B 115.5(10) .
C19A N2 C19B 25.7(5) .
C15A N2 C19B 112.0(6) .
C16B C17 C18A 112.4(7) .
C16B C17 C16A 17.3(6) .
C18A C17 C16A 116.3(3) .
C16B C17 C18B 116.6(9) .
C18A C17 C18B 23.6(5) .
C16A C17 C18B 112.8(6) .
C16B C17 C17 122.6(7) 3_565
C18A C17 C17 121.6(2) 3_565
C16A C17 C17 122.1(3) 3_565
C18B C17 C17 120.6(6) 3_565
N2 C15A C16A 123.3(3) .
N2 C15A H15A 118.4 .
C16A C15A H15A 118.4 .
C15A C16A C17 120.0(4) .
C15A C16A H16A 120.0 .
C17 C16A H16A 120.0 .
C19A C18A C17 120.0(3) .
C19A C18A H18A 120.0 .
C17 C18A H18A 120.0 .
N2 C19A C18A 123.2(3) .
N2 C19A H19A 118.4 .
C18A C19A H19A 118.4 .
N2 C15B C16B 125.2(15) .
N2 C15B H15B 117.4 .
C16B C15B H15B 117.4 .
C17 C16B C15B 120.0(14) .
C17 C16B H16B 120.0 .
C15B C16B H16B 120.0 .
C19B C18B C17 118.8(12) .
C19B C18B H18B 120.6 .
C17 C18B H18B 120.6 .
N2 C19B C18B 123.4(12) .
N2 C19B H19B 118.3 .
C18B C19B H19B 118.3 .

loop_
_geom_bond_atom_site_label_1
_geom_bond_atom_site_label_2
_geom_bond_distance
_geom_bond_site_symmetry_2
O1 C2 1.350(2) .
O1 H1O 0.87(3) .
O2 C14 1.206(2) .
O3 C14 1.314(2) .
O3 H101 0.90(3) .
N1 C7 1.282(2) .
N1 C8 1.420(2) .
C1 C6 1.388(2) .
C1 C2 1.410(2) .
C1 C7 1.449(2) .
C2 C3 1.385(3) .
C3 C4 1.369(3) .
C3 H3A 0.9300 .
C4 C5 1.381(3) .
C4 H4 0.9300 .
C5 C6 1.379(3) .
C5 H5 0.9300 .
C6 H6 0.9300 .
C7 H7C 0.998(18) .
C8 C13 1.389(2) .
C8 C9 1.390(2) .
C9 C10 1.387(2) .
C9 H9 0.9300 .
C10 C11 1.384(2) .
C10 C14 1.496(2) .
C11 C12 1.380(3) .
C11 H11 0.9300 .
C12 C13 1.381(3) .
C12 H12 0.9300 .
C13 H13 0.9300 .
N2 C15B 1.258(17) .
N2 C19A 1.331(4) .
N2 C15A 1.341(5) .
N2 C19B 1.359(14) .
C17 C16B 1.320(17) .
C17 C18A 1.387(4) .
C17 C16A 1.401(4) .
C17 C18B 1.409(14) .
C17 C17 1.484(3) 3_565
C15A C16A 1.366(6) .
C15A H15A 0.9300 .
C16A H16A 0.9300 .
C18A C19A 1.379(5) .
C18A H18A 0.9300 .
C19A H19A 0.9300 .
C15B C16B 1.42(2) .
C15B H15B 0.9300 .
C16B H16B 0.9300 .
C18B C19B 1.374(19) .
C18B H18B 0.9300 .
C19B H19B 0.9300 .

loop_
_geom_torsion_atom_site_label_1
_geom_torsion_atom_site_label_2
_geom_torsion_atom_site_label_3
_geom_torsion_atom_site_label_4
_geom_torsion
_geom_torsion_site_symmetry_1
C6 C1 C2 O1 -179.18(17) .
C7 C1 C2 O1 0.1(3) .
C6 C1 C2 C3 -0.1(3) .
C7 C1 C2 C3 179.12(16) .
O1 C2 C3 C4 178.87(18) .
C1 C2 C3 C4 -0.2(3) .
C2 C3 C4 C5 0.7(3) .
C3 C4 C5 C6 -0.9(3) .
C4 C5 C6 C1 0.5(3) .
C2 C1 C6 C5 0.0(3) .
C7 C1 C6 C5 -179.30(17) .
C8 N1 C7 C1 -179.04(15) .
C6 C1 C7 N1 -179.11(17) .
C2 C1 C7 N1 1.7(3) .
C7 N1 C8 C13 164.79(17) .
C7 N1 C8 C9 -16.4(3) .
C13 C8 C9 C10 -1.2(3) .
N1 C8 C9 C10 -179.93(15) .
C8 C9 C10 C11 0.2(3) .
C8 C9 C10 C14 177.91(15) .
C9 C10 C11 C12 0.9(3) .
C14 C10 C11 C12 -176.76(17) .
C10 C11 C12 C13 -1.0(3) .
C11 C12 C13 C8 0.0(3) .
C9 C8 C13 C12 1.0(3) .
N1 C8 C13 C12 179.90(17) .
C11 C10 C14 O2 163.7(2) .
C9 C10 C14 O2 -13.9(3) .
C11 C10 C14 O3 -14.2(3) .
C9 C10 C14 O3 168.12(16) .
C15B N2 C15A C16A 80(3) .
C19A N2 C15A C16A 2.7(7) .
C19B N2 C15A C16A -25.1(8) .
N2 C15A C16A C17 0.1(7) .
C16B C17 C16A C15A -83(3) .
C18A C17 C16A C15A -2.1(6) .
C18B C17 C16A C15A 23.6(7) .
C17 C17 C16A C15A 179.9(4) 3_565
C16B C17 C18A C19A 20.0(8) .
C16A C17 C18A C19A 1.5(6) .
C18B C17 C18A C19A -85.6(17) .
C17 C17 C18A C19A 179.4(4) 3_565
C15B N2 C19A C18A -22.9(9) .
C15A N2 C19A C18A -3.4(7) .
C19B N2 C19A C18A 81.3(16) .
C17 C18A C19A N2 1.4(8) .
C19A N2 C15B C16B 23.9(14) .
C15A N2 C15B C16B -87(3) .
C19B N2 C15B C16B -3.9(15) .
C18A C17 C16B C15B -19.6(13) .
C16A C17 C16B C15B 87(3) .
C18B C17 C16B C15B 6.0(14) .
C17 C17 C16B C15B -178.8(8) 3_565
N2 C15B C16B C17 -2.7(18) .
C16B C17 C18B C19B -2.9(12) .
C18A C17 C18B C19B 82.2(17) .
C16A C17 C18B C19B -21.6(11) .
C17 C17 C18B C19B -178.3(7) 3_565
C15B N2 C19B C18B 7.1(13) .
C19A N2 C19B C18B -80.0(16) .
C15A N2 C19B C18B 27.0(11) .
C17 C18B C19B N2 -3.8(15) .
